data_4061804
loop_
_publ_author_name
'Song, Li-Cheng'
'Yang, Zhi-Yong'
'Bian, Hong-Zhu'
'Liu, Yang'
'Wang, Hu-Ting'
'Liu, Xu-Feng'
'Hu, Qing-Mei'

_publ_section_title
;
 Diiron Oxadithiolate Type Models for the Active Site of Iron-Only
 Hydrogenases and Biomimetic Hydrogen Evolution Catalyzed by
 Fe2(\m-SCH2OCH2S-\m)(CO)6
;
_journal_coden_ASTM ORGND7
_journal_issue 25
_journal_name_full Organometallics
_journal_page_first 6126
_journal_page_last 6135
_journal_paper_doi 10.1021/om0507373
_journal_volume 24
_journal_year 2005
_chemical_formula_sum 'C20 H14 Fe3 O8 S3'
_chemical_formula_weight 646.04
_space_group_IT_number 19
_symmetry_cell_setting orthorhombic
_symmetry_space_group_name_Hall 'P 2ac 2ab'
_symmetry_space_group_name_H-M 'P 21 21 21'
_cell_angle_alpha 90.00
_cell_angle_beta 90.00
_cell_angle_gamma 90.00
_cell_formula_units_Z 4
_cell_length_a 11.021(7)
_cell_length_b 13.173(8)
_cell_length_c 16.851(10)
_cell_measurement_temperature 293(2)
_cell_volume 2446(2)
_diffrn_ambient_temperature 293(2)
_exptl_crystal_density_diffrn 1.754
_cod_depositor_comments
;
The following automatic conversions were performed:
'_symmetry_cell_setting' value 'Orthorhombic' changed to 'orthorhombic'
according to '/home/saulius/struct/CIF-dictionaries/cif_core.dic'
dictionary named 'cif_core.dic' version 2.4.1 from 2010-06-29.

Automatic conversion script
Id: cif_fix_enum 1527 2010-12-29 10:47:43Z saulius 

 Updated bibliographic information.

 Antanas Vaitkus,
 2019-09-24
;
_cod_database_code 4061804

loop_
_symmetry_equiv_pos_as_xyz
'x, y, z'
'-x+1/2, -y, z+1/2'
'-x, y+1/2, -z+1/2'
'x+1/2, -y+1/2, -z'

loop_
_atom_site_label
_atom_site_type_symbol
_atom_site_fract_x
_atom_site_fract_y
_atom_site_fract_z
_atom_site_U_iso_or_equiv
_atom_site_adp_type
_atom_site_occupancy
_atom_site_symmetry_multiplicity
_atom_site_calc_flag
_atom_site_refinement_flags
_atom_site_disorder_assembly
_atom_site_disorder_group
Fe1 Fe 0.60270(5) 0.60298(4) -0.00433(3) 0.03667(14) Uani 1 1 d . . .
Fe2 Fe 0.89102(5) 0.48928(4) 0.09152(3) 0.03438(14) Uani 1 1 d . . .
Fe3 Fe 1.08768(5) 0.39704(4) 0.10926(3) 0.04199(15) Uani 1 1 d . . .
S1 S 0.68688(9) 0.47153(8) 0.06684(6) 0.0385(2) Uani 1 1 d . . .
S2 S 0.92454(9) 0.37613(8) 0.18956(6) 0.0429(3) Uani 1 1 d . . .
S3 S 0.95552(9) 0.36224(8) 0.00967(6) 0.0429(3) Uani 1 1 d . . .
C1 C 0.6780(4) 0.6987(3) 0.0511(3) 0.0437(10) Uani 1 1 d . . .
O1 O 0.7242(3) 0.7619(2) 0.0846(2) 0.0711(10) Uani 1 1 d . . .
C2 C 0.4704(4) 0.6128(4) 0.0556(3) 0.0519(11) Uani 1 1 d . . .
O2 O 0.3851(3) 0.6251(3) 0.0914(2) 0.0793(10) Uani 1 1 d . . .
C3 C 0.9331(3) 0.5786(3) 0.0200(2) 0.0395(10) Uani 1 1 d . . .
O3 O 0.9660(3) 0.6373(2) -0.02484(18) 0.0641(9) Uani 1 1 d . . .
C4 C 0.8945(4) 0.5845(3) 0.1645(2) 0.0445(10) Uani 1 1 d . . .
O4 O 0.9051(3) 0.6462(2) 0.21223(18) 0.0689(9) Uani 1 1 d . . .
C5 C 1.1514(4) 0.4748(4) 0.1847(3) 0.0619(13) Uani 1 1 d . . .
O5 O 1.1898(4) 0.5263(3) 0.2326(2) 0.1049(15) Uani 1 1 d . . .
C6 C 1.1786(4) 0.4531(3) 0.0339(3) 0.0534(12) Uani 1 1 d . . .
O6 O 1.2344(3) 0.4885(3) -0.0157(2) 0.0904(12) Uani 1 1 d . . .
C7 C 1.1726(4) 0.2824(4) 0.1266(2) 0.0495(11) Uani 1 1 d . . .
O7 O 1.2311(3) 0.2130(3) 0.1381(2) 0.0750(11) Uani 1 1 d . . .
C8 C 0.8585(4) 0.2529(3) 0.1701(3) 0.0559(13) Uani 1 1 d . . .
H8A H 0.8688 0.2112 0.2171 0.067 Uiso 1 1 calc R . .
H8B H 0.7720 0.2617 0.1620 0.067 Uiso 1 1 calc R . .
O8 O 0.9057(3) 0.19968(19) 0.10488(18) 0.0561(7) Uani 1 1 d . . .
C9 C 0.8761(4) 0.2446(3) 0.0323(2) 0.0535(12) Uani 1 1 d . . .
H9A H 0.7896 0.2581 0.0317 0.064 Uiso 1 1 calc R . .
H9B H 0.8929 0.1962 -0.0097 0.064 Uiso 1 1 calc R . .
C10 C 0.6047(4) 0.4621(3) 0.1580(2) 0.0449(10) Uani 1 1 d . . .
C11 C 0.5366(4) 0.3754(4) 0.1700(3) 0.0677(15) Uani 1 1 d . . .
H11A H 0.5364 0.3239 0.1323 0.081 Uiso 1 1 calc R . .
C12 C 0.4688(5) 0.3661(6) 0.2387(4) 0.096(2) Uani 1 1 d . . .
H12A H 0.4224 0.3080 0.2467 0.115 Uiso 1 1 calc R . .
C13 C 0.4685(5) 0.4401(6) 0.2946(4) 0.101(2) Uani 1 1 d . . .
H13A H 0.4221 0.4331 0.3404 0.122 Uiso 1 1 calc R . .
C14 C 0.5367(5) 0.5245(6) 0.2832(3) 0.0820(18) Uani 1 1 d . . .
H14A H 0.5363 0.5754 0.3215 0.098 Uiso 1 1 calc R . .
C15 C 0.6066(4) 0.5364(4) 0.2162(2) 0.0618(13) Uani 1 1 d . . .
H15A H 0.6547 0.5939 0.2100 0.074 Uiso 1 1 calc R . .
C16 C 0.5504(5) 0.5192(4) -0.1036(3) 0.0681(14) Uani 1 1 d . . .
H16A H 0.5092 0.4533 -0.1040 0.082 Uiso 1 1 calc R . .
C17 C 0.4963(4) 0.6151(6) -0.1060(3) 0.0800(18) Uani 1 1 d . . .
H17A H 0.4089 0.6287 -0.1073 0.096 Uiso 1 1 calc R . .
C18 C 0.5876(6) 0.6874(4) -0.1085(3) 0.0687(15) Uani 1 1 d . . .
H18A H 0.5762 0.7610 -0.1119 0.082 Uiso 1 1 calc R . .
C19 C 0.6966(5) 0.6375(4) -0.1090(3) 0.0605(13) Uani 1 1 d . . .
H19A H 0.7766 0.6697 -0.1120 0.073 Uiso 1 1 calc R . .
C20 C 0.6759(5) 0.5366(4) -0.1066(2) 0.0577(12) Uani 1 1 d . . .
H20A H 0.7385 0.4838 -0.1074 0.069 Uiso 1 1 calc R . .

loop_
_atom_site_aniso_label
_atom_site_aniso_U_11
_atom_site_aniso_U_22
_atom_site_aniso_U_33
_atom_site_aniso_U_23
_atom_site_aniso_U_13
_atom_site_aniso_U_12
Fe1 0.0413(3) 0.0364(3) 0.0322(3) -0.0002(3) -0.0001(3) 0.0044(3)
Fe2 0.0405(3) 0.0322(3) 0.0305(3) -0.0004(2) 0.0003(3) 0.0005(3)
Fe3 0.0408(3) 0.0405(3) 0.0447(3) -0.0053(3) -0.0001(3) 0.0037(3)
S1 0.0441(6) 0.0363(6) 0.0350(5) 0.0043(5) -0.0017(4) -0.0001(5)
S2 0.0523(6) 0.0463(6) 0.0301(5) 0.0027(5) 0.0004(5) 0.0056(5)
S3 0.0546(6) 0.0407(6) 0.0334(6) -0.0049(5) 0.0023(5) -0.0010(5)
C1 0.045(3) 0.040(3) 0.046(3) 0.003(2) 0.001(2) 0.007(2)
O1 0.073(2) 0.051(2) 0.089(3) -0.019(2) -0.014(2) -0.0035(18)
C2 0.050(3) 0.058(3) 0.047(3) 0.003(2) -0.004(2) 0.006(2)
O2 0.057(2) 0.108(3) 0.073(2) -0.003(2) 0.0210(19) 0.012(2)
C3 0.043(2) 0.041(2) 0.035(2) -0.0037(19) -0.0003(18) -0.0040(19)
O3 0.079(2) 0.056(2) 0.058(2) 0.0127(18) 0.0109(17) -0.0138(17)
C4 0.052(3) 0.045(3) 0.036(2) 0.0032(19) 0.004(2) 0.002(2)
O4 0.085(2) 0.065(2) 0.057(2) -0.0261(18) 0.0061(19) -0.006(2)
C5 0.042(3) 0.066(3) 0.078(4) -0.023(3) -0.002(2) 0.010(2)
O5 0.081(3) 0.111(3) 0.123(3) -0.069(3) -0.023(2) 0.005(3)
C6 0.044(3) 0.043(3) 0.073(3) -0.002(2) 0.000(3) 0.001(2)
O6 0.077(2) 0.093(3) 0.101(3) 0.026(3) 0.028(2) -0.016(2)
C7 0.052(3) 0.057(3) 0.039(3) -0.004(2) 0.009(2) -0.003(2)
O7 0.079(2) 0.059(2) 0.087(3) 0.014(2) 0.012(2) 0.029(2)
C8 0.065(3) 0.053(3) 0.050(3) 0.011(2) 0.003(2) 0.003(2)
O8 0.0725(19) 0.0327(15) 0.063(2) 0.0064(15) -0.0016(19) 0.0017(15)
C9 0.067(3) 0.041(2) 0.053(3) -0.007(2) 0.003(2) -0.009(2)
C10 0.038(2) 0.055(3) 0.042(2) 0.018(2) -0.005(2) -0.003(2)
C11 0.057(3) 0.079(4) 0.067(3) 0.024(3) -0.004(2) -0.021(3)
C12 0.069(4) 0.143(6) 0.075(4) 0.052(4) -0.002(3) -0.040(4)
C13 0.059(4) 0.188(8) 0.057(4) 0.047(5) 0.003(3) -0.019(5)
C14 0.068(3) 0.144(6) 0.034(3) 0.000(3) 0.006(2) 0.011(4)
C15 0.059(3) 0.084(4) 0.042(3) 0.001(3) 0.003(2) -0.006(3)
C16 0.098(4) 0.069(4) 0.037(3) -0.002(3) -0.008(3) -0.037(3)
C17 0.051(3) 0.160(6) 0.029(3) 0.005(4) -0.008(2) 0.031(4)
C18 0.118(5) 0.050(3) 0.038(3) 0.006(2) -0.008(3) 0.024(4)
C19 0.078(3) 0.069(4) 0.034(3) 0.008(3) 0.007(2) -0.015(3)
C20 0.079(3) 0.057(3) 0.037(3) -0.004(2) 0.002(3) 0.026(3)

loop_
_geom_bond_atom_site_label_1
_geom_bond_atom_site_label_2
_geom_bond_distance
_geom_bond_site_symmetry_2
_geom_bond_publ_flag
Fe1 C1 1.775(5) . ?
Fe1 C2 1.778(5) . ?
Fe1 C17 2.082(4) . ?
Fe1 C18 2.084(4) . ?
Fe1 C16 2.085(5) . ?
Fe1 C20 2.093(4) . ?
Fe1 C19 2.095(4) . ?
Fe1 S1 2.3016(14) . ?
Fe2 C3 1.747(4) . ?
Fe2 C4 1.756(4) . ?
Fe2 S2 2.2556(14) . ?
Fe2 S3 2.2821(14) . ?
Fe2 S1 2.2998(17) . ?
Fe2 Fe3 2.5026(14) . ?
Fe3 C5 1.777(5) . ?
Fe3 C6 1.778(5) . ?
Fe3 C7 1.800(5) . ?
Fe3 S2 2.2670(15) . ?
Fe3 S3 2.2687(15) . ?
S1 C10 1.788(4) . ?
S2 C8 1.809(5) . ?
S3 C9 1.820(4) . ?
C1 O1 1.127(5) . ?
C2 O2 1.128(5) . ?
C3 O3 1.140(4) . ?
C4 O4 1.150(4) . ?
C5 O5 1.137(5) . ?
C6 O6 1.138(5) . ?
C7 O7 1.135(5) . ?
C8 O8 1.404(5) . ?
C8 H8A 0.9700 . ?
C8 H8B 0.9700 . ?
O8 C9 1.397(5) . ?
C9 H9A 0.9700 . ?
C9 H9B 0.9700 . ?
C10 C11 1.381(6) . ?
C10 C15 1.386(6) . ?
C11 C12 1.384(7) . ?
C11 H11A 0.9300 . ?
C12 C13 1.356(8) . ?
C12 H12A 0.9300 . ?
C13 C14 1.355(8) . ?
C13 H13A 0.9300 . ?
C14 C15 1.376(6) . ?
C14 H14A 0.9300 . ?
C15 H15A 0.9300 . ?
C16 C17 1.397(7) . ?
C16 C20 1.402(6) . ?
C16 H16A 0.9800 . ?
C17 C18 1.387(7) . ?
C17 H17A 0.9800 . ?
C18 C19 1.369(7) . ?
C18 H18A 0.9800 . ?
C19 C20 1.348(6) . ?
C19 H19A 0.9800 . ?
C20 H20A 0.9800 . ?
